data_1566558
loop_
_publ_author_name
'Xu, Yanchao'
'Liu, Wen'
'Wu, Dan'
'He, Wenwen'
'Zuo, Mingxing'
'Wang, Dongyang'
'Fu, Peng'
'Wang, Liping'
'Zhu, Weiming'

_publ_section_title
;
 Sulfur-Containing Phenolic Compounds from the Cave Soil-Derived
 <i>Aspergillus fumigatus</i> GZWMJZ-152.
;
_journal_issue 2
_journal_name_full 'Journal of natural products'
_journal_page_first 433
_journal_page_last 440
_journal_paper_doi 10.1021/acs.jnatprod.1c01158
_journal_volume 85
_journal_year 2022
_chemical_formula_sum 'C21 H22 O9 S'
_chemical_formula_weight 450.44
_space_group_crystal_system triclinic
_space_group_IT_number 2
_space_group_name_Hall '-P 1'
_space_group_name_H-M_alt 'P -1'
_atom_sites_solution_hydrogens geom
_audit_creation_method SHELXL-2018/3
_cell_angle_alpha 86.540(7)
_cell_angle_beta 87.286(7)
_cell_angle_gamma 65.417(9)
_cell_formula_units_Z 2
_cell_length_a 8.1167(7)
_cell_length_b 9.0623(8)
_cell_length_c 15.8947(12)
_cell_measurement_reflns_used 2124
_cell_measurement_temperature 293(2)
_cell_measurement_theta_max 71.3200
_cell_measurement_theta_min 5.3610
_cell_volume 1060.92(17)
_computing_cell_refinement 'CrysAlisPro 1.171.39.35c (Rigaku OD, 2017)'
_computing_data_collection 'CrysAlisPro 1.171.39.35c (Rigaku OD, 2017)'
_computing_data_reduction 'CrysAlisPro 1.171.39.35c (Rigaku OD, 2017)'
_computing_structure_refinement 'SHELXL-2018/3 (Sheldrick, 2018)'
_computing_structure_solution 'SHELXL-2018/3 (Sheldrick, 2018)'
_diffrn_ambient_temperature 293(2)
_diffrn_measured_fraction_theta_full 0.998
_diffrn_measured_fraction_theta_max 0.998
_diffrn_measurement_device_type 'Xcalibur, Eos, Gemini'
_diffrn_radiation_type CuK\a
_diffrn_radiation_wavelength 1.54184
_diffrn_reflns_av_R_equivalents 0.0325
_diffrn_reflns_av_unetI/netI 0.0540
_diffrn_reflns_Laue_measured_fraction_full 0.998
_diffrn_reflns_Laue_measured_fraction_max 0.998
_diffrn_reflns_limit_h_max 6
_diffrn_reflns_limit_h_min -9
_diffrn_reflns_limit_k_max 7
_diffrn_reflns_limit_k_min -10
_diffrn_reflns_limit_l_max 18
_diffrn_reflns_limit_l_min -18
_diffrn_reflns_number 6458
_diffrn_reflns_point_group_measured_fraction_full 0.998
_diffrn_reflns_point_group_measured_fraction_max 0.998
_diffrn_reflns_theta_full 67.245
_diffrn_reflns_theta_max 67.245
_diffrn_reflns_theta_min 2.786
_diffrn_source 'fine-focus sealed X-ray tube'
_exptl_absorpt_coefficient_mu 1.811
_exptl_absorpt_correction_T_max 1.00000
_exptl_absorpt_correction_T_min 0.93651
_exptl_absorpt_correction_type multi-scan
_exptl_absorpt_process_details sadabs
_exptl_crystal_colour white
_exptl_crystal_density_diffrn 1.410
_exptl_crystal_description block
_exptl_crystal_F_000 472
_exptl_crystal_size_max 0.130
_exptl_crystal_size_mid 0.120
_exptl_crystal_size_min 0.110
_refine_diff_density_max 0.214
_refine_diff_density_min -0.289
_refine_diff_density_rms 0.057
_refine_ls_extinction_method none
_refine_ls_goodness_of_fit_ref 1.024
_refine_ls_hydrogen_treatment constr
_refine_ls_matrix_type full
_refine_ls_number_parameters 287
_refine_ls_number_reflns 3788
_refine_ls_number_restraints 0
_refine_ls_restrained_S_all 1.024
_refine_ls_R_factor_all 0.0729
_refine_ls_R_factor_gt 0.0499
_refine_ls_shift/su_max 0.008
_refine_ls_shift/su_mean 0.000
_refine_ls_structure_factor_coef Fsqd
_refine_ls_weighting_details 'w=1/[\s^2^(Fo^2^)+(0.0618P)^2^+0.0263P] where P=(Fo^2^+2Fc^2^)/3'
_refine_ls_weighting_scheme calc
_refine_ls_wR_factor_gt 0.1192
_refine_ls_wR_factor_ref 0.1380
_reflns_Friedel_coverage 0.000
_reflns_number_gt 2725
_reflns_number_total 3788
_reflns_threshold_expression 'I > 2\s(I)'
_cod_data_source_file np1c01158_si_004.cif
_cod_data_source_block exp_10522
_cod_database_code 1566558
_shelx_shelxl_version_number 2018/3
_shelx_space_group_comment
;
The symmetry employed for this shelxl refinement is uniquely defined
by the following loop, which should always be used as a source of
symmetry information in preference to the above space-group names.
They are only intended as comments.
;
_shelx_estimated_absorpt_t_min 0.799
_shelx_estimated_absorpt_t_max 0.826

loop_
_space_group_symop_operation_xyz
'x, y, z'
'-x, -y, -z'

loop_
_atom_site_label
_atom_site_type_symbol
_atom_site_fract_x
_atom_site_fract_y
_atom_site_fract_z
_atom_site_U_iso_or_equiv
_atom_site_adp_type
_atom_site_occupancy
_atom_site_site_symmetry_order
_atom_site_calc_flag
_atom_site_refinement_flags_posn
_atom_site_refinement_flags_adp
_atom_site_refinement_flags_occupancy
_atom_site_disorder_assembly
_atom_site_disorder_group
S1 S 1.18881(10) -0.16969(8) 0.29682(5) 0.0488(2) Uani 1 1 d . . . . .
O1 O 1.2576(3) -0.1063(2) 0.47042(12) 0.0588(6) Uani 1 1 d . . . . .
H1 H 1.266863 -0.081711 0.518236 0.088 Uiso 1 1 calc R U . . .
O2 O 1.2242(3) 0.4301(2) 0.40224(12) 0.0596(6) Uani 1 1 d . . . . .
O3 O 1.2127(3) 0.1231(3) 0.13026(12) 0.0644(6) Uani 1 1 d . . . . .
O4 O 0.9390(3) 0.1485(3) 0.18009(12) 0.0561(5) Uani 1 1 d . . . . .
O5 O 1.2864(3) 0.4430(3) 0.22069(13) 0.0624(6) Uani 1 1 d . . . . .
O6 O 1.1396(3) 0.6093(3) 0.08871(13) 0.0675(7) Uani 1 1 d . . . . .
H6 H 1.219237 0.564844 0.123295 0.101 Uiso 1 1 calc R U . . .
O7 O 0.8018(3) 0.4539(2) 0.29973(11) 0.0515(5) Uani 1 1 d . . . . .
O8 O 0.7150(3) 0.0342(3) 0.36975(13) 0.0669(6) Uani 1 1 d . . . . .
O9 O 0.7808(3) -0.0993(3) 0.25188(13) 0.0611(6) Uani 1 1 d . . . . .
C1 C 1.1796(3) 0.0134(3) 0.33379(16) 0.0403(6) Uani 1 1 d . . . . .
C2 C 1.2270(4) 0.0232(3) 0.41604(17) 0.0446(6) Uani 1 1 d . . . . .
C3 C 1.2425(4) 0.1614(3) 0.44044(17) 0.0456(7) Uani 1 1 d . . . . .
H3 H 1.272787 0.167207 0.495478 0.055 Uiso 1 1 calc R U . . .
C4 C 1.2133(4) 0.2898(3) 0.38342(17) 0.0424(6) Uani 1 1 d . . . . .
C5 C 1.1658(3) 0.2850(3) 0.30091(16) 0.0380(6) Uani 1 1 d . . . . .
C6 C 1.1475(3) 0.1469(3) 0.27757(15) 0.0381(6) Uani 1 1 d . . . . .
C7 C 1.1064(4) 0.1362(3) 0.18770(17) 0.0436(6) Uani 1 1 d . . . . .
C8 C 0.8901(6) 0.1346(6) 0.0955(2) 0.0999(15) Uani 1 1 d . . . . .
H8A H 0.883657 0.227569 0.061071 0.150 Uiso 1 1 calc R U . . .
H8B H 0.774302 0.129303 0.097156 0.150 Uiso 1 1 calc R U . . .
H8C H 0.979922 0.037784 0.072059 0.150 Uiso 1 1 calc R U . . .
C9 C 1.2750(5) 0.4441(4) 0.4848(2) 0.0689(10) Uani 1 1 d . . . . .
H9A H 1.183459 0.442307 0.524885 0.103 Uiso 1 1 calc R U . . .
H9B H 1.287455 0.544474 0.487600 0.103 Uiso 1 1 calc R U . . .
H9C H 1.388409 0.354866 0.497764 0.103 Uiso 1 1 calc R U . . .
C10 C 1.1482(4) 0.4203(3) 0.23724(17) 0.0435(6) Uani 1 1 d . . . . .
C11 C 0.9798(4) 0.5124(3) 0.19387(16) 0.0407(6) Uani 1 1 d . . . . .
C12 C 0.9867(4) 0.5977(3) 0.11684(17) 0.0475(7) Uani 1 1 d . . . . .
C13 C 0.8352(4) 0.6673(4) 0.06665(18) 0.0571(8) Uani 1 1 d . . . . .
H13 H 0.843123 0.718761 0.015175 0.068 Uiso 1 1 calc R U . . .
C14 C 0.6749(4) 0.6611(4) 0.09191(18) 0.0541(8) Uani 1 1 d . . . . .
C15 C 0.6600(4) 0.5883(3) 0.17042(18) 0.0497(7) Uani 1 1 d . . . . .
H15 H 0.549564 0.587984 0.188708 0.060 Uiso 1 1 calc R U . . .
C16 C 0.8096(4) 0.5170(3) 0.22064(16) 0.0427(6) Uani 1 1 d . . . . .
C17 C 0.5119(5) 0.7364(5) 0.0370(2) 0.0779(11) Uani 1 1 d . . . . .
H17A H 0.535929 0.799966 -0.008505 0.117 Uiso 1 1 calc R U . . .
H17B H 0.409224 0.805063 0.069865 0.117 Uiso 1 1 calc R U . . .
H17C H 0.486546 0.652319 0.014457 0.117 Uiso 1 1 calc R U . . .
C18 C 0.6457(4) 0.4249(4) 0.3242(2) 0.0601(8) Uani 1 1 d . . . . .
H18A H 0.542573 0.526755 0.330035 0.090 Uiso 1 1 calc R U . . .
H18B H 0.666643 0.363721 0.377142 0.090 Uiso 1 1 calc R U . . .
H18C H 0.623025 0.364607 0.282033 0.090 Uiso 1 1 calc R U . . .
C19 C 1.0019(4) -0.1903(3) 0.35495(19) 0.0510(7) Uani 1 1 d . . . . .
H19A H 1.011568 -0.299679 0.349466 0.061 Uiso 1 1 calc R U . . .
H19B H 1.012782 -0.176669 0.414194 0.061 Uiso 1 1 calc R U . . .
C20 C 0.8187(4) -0.0728(3) 0.32732(19) 0.0483(7) Uani 1 1 d . . . . .
C21 C 0.6008(4) 0.0014(5) 0.2223(2) 0.0744(10) Uani 1 1 d . . . . .
H21A H 0.513395 -0.023552 0.255783 0.112 Uiso 1 1 calc R U . . .
H21B H 0.593210 -0.019264 0.164365 0.112 Uiso 1 1 calc R U . . .
H21C H 0.576435 0.113727 0.226997 0.112 Uiso 1 1 calc R U . . .

loop_
_atom_site_aniso_label
_atom_site_aniso_U_11
_atom_site_aniso_U_22
_atom_site_aniso_U_33
_atom_site_aniso_U_23
_atom_site_aniso_U_13
_atom_site_aniso_U_12
S1 0.0451(4) 0.0415(4) 0.0534(4) -0.0059(3) -0.0001(3) -0.0111(3)
O1 0.0784(16) 0.0483(11) 0.0458(12) 0.0123(9) -0.0163(11) -0.0228(11)
O2 0.0827(16) 0.0498(12) 0.0512(12) 0.0034(9) -0.0239(11) -0.0309(11)
O3 0.0594(14) 0.0928(17) 0.0391(11) -0.0020(11) 0.0048(10) -0.0304(13)
O4 0.0555(13) 0.0782(14) 0.0424(11) 0.0022(10) -0.0142(9) -0.0346(11)
O5 0.0507(13) 0.0801(15) 0.0652(14) 0.0216(12) -0.0158(11) -0.0376(12)
O6 0.0634(15) 0.0944(18) 0.0548(13) 0.0258(12) -0.0097(11) -0.0457(14)
O7 0.0392(11) 0.0682(13) 0.0422(11) 0.0100(9) -0.0022(9) -0.0189(10)
O8 0.0706(15) 0.0604(13) 0.0477(12) -0.0024(10) -0.0022(11) -0.0052(12)
O9 0.0497(13) 0.0638(13) 0.0648(14) -0.0172(11) -0.0105(10) -0.0159(11)
C1 0.0352(14) 0.0398(14) 0.0420(14) -0.0016(11) -0.0029(11) -0.0116(12)
C2 0.0408(15) 0.0436(14) 0.0428(15) 0.0077(12) -0.0057(12) -0.0117(12)
C3 0.0471(16) 0.0507(16) 0.0366(14) 0.0012(12) -0.0083(12) -0.0174(13)
C4 0.0408(15) 0.0435(14) 0.0411(14) 0.0010(12) -0.0109(12) -0.0151(12)
C5 0.0314(13) 0.0419(14) 0.0390(14) 0.0039(11) -0.0061(11) -0.0137(11)
C6 0.0318(13) 0.0442(14) 0.0358(13) 0.0022(11) -0.0034(11) -0.0136(11)
C7 0.0478(17) 0.0446(15) 0.0392(15) 0.0014(12) -0.0038(13) -0.0201(13)
C8 0.116(4) 0.172(5) 0.047(2) 0.013(2) -0.032(2) -0.093(4)
C9 0.088(3) 0.067(2) 0.0580(19) -0.0058(16) -0.0267(18) -0.0361(19)
C10 0.0466(16) 0.0487(15) 0.0398(14) 0.0006(12) -0.0065(12) -0.0239(13)
C11 0.0430(15) 0.0431(14) 0.0369(14) 0.0017(11) -0.0058(12) -0.0187(12)
C12 0.0514(17) 0.0543(16) 0.0409(15) 0.0070(13) -0.0043(13) -0.0267(14)
C13 0.064(2) 0.066(2) 0.0382(15) 0.0148(14) -0.0146(14) -0.0248(17)
C14 0.0529(19) 0.0586(18) 0.0457(17) 0.0086(14) -0.0159(14) -0.0179(15)
C15 0.0397(16) 0.0561(17) 0.0491(17) 0.0041(14) -0.0081(13) -0.0156(13)
C16 0.0456(16) 0.0427(14) 0.0365(14) 0.0025(11) -0.0036(12) -0.0154(13)
C17 0.064(2) 0.096(3) 0.066(2) 0.019(2) -0.0272(18) -0.027(2)
C18 0.0528(19) 0.071(2) 0.0573(19) 0.0115(16) 0.0010(15) -0.0293(17)
C19 0.0537(18) 0.0429(15) 0.0556(18) 0.0058(13) -0.0056(14) -0.0199(14)
C20 0.0486(17) 0.0461(16) 0.0516(17) 0.0024(14) -0.0007(14) -0.0217(14)
C21 0.0450(19) 0.089(3) 0.082(3) -0.004(2) -0.0177(17) -0.0191(18)

loop_
_atom_type_symbol
_atom_type_description
_atom_type_scat_dispersion_real
_atom_type_scat_dispersion_imag
_atom_type_scat_source
C C 0.0181 0.0091 'International Tables Vol C Tables 4.2.6.8 and 6.1.1.4'
H H 0.0000 0.0000 'International Tables Vol C Tables 4.2.6.8 and 6.1.1.4'
O O 0.0492 0.0322 'International Tables Vol C Tables 4.2.6.8 and 6.1.1.4'
S S 0.3331 0.5567 'International Tables Vol C Tables 4.2.6.8 and 6.1.1.4'

loop_
_geom_angle_atom_site_label_1
_geom_angle_atom_site_label_2
_geom_angle_atom_site_label_3
_geom_angle
_geom_angle_site_symmetry_1
_geom_angle_site_symmetry_3
_geom_angle_publ_flag
C1 S1 C19 101.83(13) . . ?
C4 O2 C9 118.6(2) . . ?
C7 O4 C8 115.3(2) . . ?
C16 O7 C18 118.2(2) . . ?
C20 O9 C21 116.8(2) . . ?
C2 C1 C6 118.0(2) . . ?
C2 C1 S1 121.5(2) . . ?
C6 C1 S1 120.0(2) . . ?
O1 C2 C3 121.6(2) . . ?
O1 C2 C1 117.8(2) . . ?
C3 C2 C1 120.6(2) . . ?
C4 C3 C2 120.2(2) . . ?
O2 C4 C3 124.0(2) . . ?
O2 C4 C5 114.9(2) . . ?
C3 C4 C5 121.1(3) . . ?
C4 C5 C6 118.2(2) . . ?
C4 C5 C10 120.6(2) . . ?
C6 C5 C10 121.0(2) . . ?
C5 C6 C1 122.0(2) . . ?
C5 C6 C7 118.8(2) . . ?
C1 C6 C7 119.1(2) . . ?
O3 C7 O4 125.2(3) . . ?
O3 C7 C6 123.0(3) . . ?
O4 C7 C6 111.8(2) . . ?
O5 C10 C11 121.9(3) . . ?
O5 C10 C5 116.6(2) . . ?
C11 C10 C5 121.4(2) . . ?
C16 C11 C12 117.1(2) . . ?
C16 C11 C10 124.6(2) . . ?
C12 C11 C10 118.3(3) . . ?
O6 C12 C13 117.9(3) . . ?
O6 C12 C11 121.6(3) . . ?
C13 C12 C11 120.4(3) . . ?
C14 C13 C12 120.9(3) . . ?
C13 C14 C15 120.0(3) . . ?
C13 C14 C17 120.5(3) . . ?
C15 C14 C17 119.5(3) . . ?
C16 C15 C14 119.8(3) . . ?
O7 C16 C15 122.8(3) . . ?
O7 C16 C11 115.7(2) . . ?
C15 C16 C11 121.4(3) . . ?
C20 C19 S1 114.6(2) . . ?
O8 C20 O9 123.2(3) . . ?
O8 C20 C19 124.0(3) . . ?
O9 C20 C19 112.9(3) . . ?

loop_
_geom_bond_atom_site_label_1
_geom_bond_atom_site_label_2
_geom_bond_distance
_geom_bond_site_symmetry_2
_geom_bond_publ_flag
S1 C1 1.764(3) . ?
S1 C19 1.809(3) . ?
O1 C2 1.357(3) . ?
O2 C4 1.363(3) . ?
O2 C9 1.423(3) . ?
O3 C7 1.202(3) . ?
O4 C7 1.327(3) . ?
O4 C8 1.447(3) . ?
O5 C10 1.236(3) . ?
O6 C12 1.342(3) . ?
O7 C16 1.359(3) . ?
O7 C18 1.430(3) . ?
O8 C20 1.204(3) . ?
O9 C20 1.312(3) . ?
O9 C21 1.447(3) . ?
C1 C2 1.398(4) . ?
C1 C6 1.400(3) . ?
C2 C3 1.389(4) . ?
C3 C4 1.376(4) . ?
C4 C5 1.393(3) . ?
C5 C6 1.393(3) . ?
C5 C10 1.505(4) . ?
C6 C7 1.500(3) . ?
C10 C11 1.452(4) . ?
C11 C16 1.411(4) . ?
C11 C12 1.420(4) . ?
C12 C13 1.391(4) . ?
C13 C14 1.366(4) . ?
C14 C15 1.400(4) . ?
C14 C17 1.505(4) . ?
C15 C16 1.381(4) . ?
C19 C20 1.492(4) . ?
